data_4315225
loop_
_publ_author_name
'Sumit Saha'
'Lei Zhu'
'Burjor Captain'

_publ_section_title
;
 Synthesis and Structural Characterization of Bimetallic Iron-Nickel
 Carbido Cluster Complexes
;
_journal_name_full 'Inorganic Chemistry'
_journal_page_first 3465
_journal_page_last 3472
_journal_paper_doi 10.1021/ic100057x
_journal_volume 49
_journal_year 2010
_chemical_formula_sum 'C16 Fe4 Ni2 O15'
_chemical_formula_weight 772.98
_chemical_name_systematic
; 
 ? 
;
_space_group_IT_number 14
_symmetry_cell_setting monoclinic
_symmetry_space_group_name_Hall '-P 2ybc'
_symmetry_space_group_name_H-M 'P 1 21/c 1'
_atom_sites_solution_hydrogens none
_atom_sites_solution_primary direct
_atom_sites_solution_secondary difmap
_audit_creation_method SHELXL-97
_cell_angle_alpha 90.00
_cell_angle_beta 90.5510(10)
_cell_angle_gamma 90.00
_cell_formula_units_Z 4
_cell_length_a 10.5011(7)
_cell_length_b 10.9743(8)
_cell_length_c 20.5591(14)
_cell_measurement_reflns_used 4092
_cell_measurement_temperature 296(2)
_cell_measurement_theta_max 24.33
_cell_measurement_theta_min 2.68
_cell_volume 2369.2(3)
_computing_cell_refinement 'SAINT+  V7.46A (Bruker, 2007)'
_computing_data_collection 'APEX2 v2.2-0 (Bruker, 2007)'
_computing_data_reduction 'SAINT+  V7.46A (Bruker, 2007)'
_computing_molecular_graphics 'XSHELL v4.02 (Bruker, 2000)'
_computing_publication_material 'XCIF v6.12 (Bruker, 2001)'
_computing_structure_refinement 'SHELXL-97 (Sheldrick, 2008)'
_computing_structure_solution 'SHELXS-97 (Sheldrick, 2008)'
_diffrn_ambient_temperature 296(2)
_diffrn_measured_fraction_theta_full 1.000
_diffrn_measured_fraction_theta_max 1.000
_diffrn_measurement_device_type 'Bruker SMART APEX2 CCD diffractometer'
_diffrn_measurement_method 'omega scans'
_diffrn_radiation_monochromator graphite
_diffrn_radiation_source 'fine-focus sealed tube'
_diffrn_radiation_type MoK\a
_diffrn_radiation_wavelength 0.71073
_diffrn_reflns_av_R_equivalents 0.0524
_diffrn_reflns_av_sigmaI/netI 0.0355
_diffrn_reflns_limit_h_max 13
_diffrn_reflns_limit_h_min -13
_diffrn_reflns_limit_k_max 13
_diffrn_reflns_limit_k_min -13
_diffrn_reflns_limit_l_max 25
_diffrn_reflns_limit_l_min -25
_diffrn_reflns_number 27934
_diffrn_reflns_theta_full 26.45
_diffrn_reflns_theta_max 26.45
_diffrn_reflns_theta_min 1.94
_exptl_absorpt_coefficient_mu 4.013
_exptl_absorpt_correction_T_max 0.9240
_exptl_absorpt_correction_T_min 0.5007
_exptl_absorpt_correction_type multi-scan
_exptl_absorpt_process_details '(SADABS 2007/4 Bruker)'
_exptl_crystal_colour black
_exptl_crystal_density_diffrn 2.167
_exptl_crystal_density_method 'not measured'
_exptl_crystal_description Prismatic
_exptl_crystal_F_000 1504
_exptl_crystal_size_max 0.20
_exptl_crystal_size_mid 0.18
_exptl_crystal_size_min 0.02
_refine_diff_density_max 1.563
_refine_diff_density_min -0.367
_refine_diff_density_rms 0.126
_refine_ls_extinction_method none
_refine_ls_goodness_of_fit_ref 1.056
_refine_ls_hydrogen_treatment none
_refine_ls_matrix_type full
_refine_ls_number_parameters 334
_refine_ls_number_reflns 4878
_refine_ls_number_restraints 0
_refine_ls_restrained_S_all 1.056
_refine_ls_R_factor_all 0.0846
_refine_ls_R_factor_gt 0.0499
_refine_ls_shift/su_max 0.000
_refine_ls_shift/su_mean 0.000
_refine_ls_structure_factor_coef Fsqd
_refine_ls_weighting_details 'calc w=1/[\s^2^(Fo^2^)+(0.0624P)^2^+2.8399P] where P=(Fo^2^+2Fc^2^)/3'
_refine_ls_weighting_scheme calc
_refine_ls_wR_factor_gt 0.1158
_refine_ls_wR_factor_ref 0.1344
_reflns_number_gt 3226
_reflns_number_total 4878
_reflns_threshold_expression >2sigma(I)
_cod_data_source_file ic100057x_si_001_6.cif
_cod_data_source_block collect_0m_Compound9
_cod_depositor_comments
;
The following automatic conversions were performed:

'_symmetry_cell_setting' value 'Monoclinic' changed to 'monoclinic'
according to the built-in table from CIF Core dictionary named
'cif_core.dic' version 2.4.1 from
2010-06-29.

'_exptl_absorpt_correction_type' value 'Multi-scan'
changed to 'multi-scan' according to the built-in table from CIF Core
dictionary named 'cif_core.dic' version 2.4.1 from 2010-06-29.

Automatic conversion script
Id: cif_fix_values 1646 2011-03-28 12:23:43Z adriana 
;
_cod_database_code 4315225

loop_
_symmetry_equiv_pos_as_xyz
'x, y, z'
'-x, y+1/2, -z+1/2'
'-x, -y, -z'
'x, -y-1/2, z-1/2'

loop_
_atom_site_label
_atom_site_type_symbol
_atom_site_fract_x
_atom_site_fract_y
_atom_site_fract_z
_atom_site_U_iso_or_equiv
_atom_site_adp_type
_atom_site_occupancy
_atom_site_symmetry_multiplicity
_atom_site_calc_flag
_atom_site_refinement_flags
_atom_site_disorder_assembly
_atom_site_disorder_group
Ni1 Ni 0.53971(7) 0.78134(8) 0.12172(4) 0.0574(2) Uani 1 1 d . . .
Ni2 Ni 0.70121(7) 0.94422(7) 0.12418(4) 0.0545(2) Uani 1 1 d . . .
Fe1 Fe 0.89376(7) 0.78592(9) 0.10856(4) 0.0546(2) Uani 1 1 d . . .
Fe2 Fe 0.73172(9) 0.75459(9) 0.20649(4) 0.0584(3) Uani 1 1 d . . .
Fe3 Fe 0.71483(8) 0.60694(8) 0.10459(4) 0.0567(2) Uani 1 1 d . . .
Fe4 Fe 0.70388(7) 0.79303(8) 0.02255(4) 0.0475(2) Uani 1 1 d . . .
O10 O 0.2717(5) 0.7137(6) 0.1193(3) 0.119(2) Uani 1 1 d . . .
O11 O 1.0552(6) 0.6549(8) 0.0158(4) 0.154(3) Uani 1 1 d . . .
O12 O 1.0091(6) 1.0216(7) 0.0781(3) 0.115(2) Uani 1 1 d . . .
O13 O 1.0641(6) 0.7501(7) 0.2206(3) 0.124(2) Uani 1 1 d . . .
O20 O 0.7697(6) 1.1981(6) 0.1478(3) 0.117(2) Uani 1 1 d . . .
O21 O 0.8398(8) 0.5630(7) 0.2904(3) 0.141(3) Uani 1 1 d . . .
O22 O 0.7984(6) 0.9661(6) 0.2887(3) 0.117(2) Uani 1 1 d . . .
O23 O 0.4819(6) 0.7237(6) 0.2696(3) 0.113(2) Uani 1 1 d . . .
O31 O 0.6719(6) 0.4888(5) -0.0209(3) 0.111(2) Uani 1 1 d . . .
O32 O 0.9196(6) 0.4399(6) 0.1433(4) 0.131(3) Uani 1 1 d . . .
O33 O 0.5075(7) 0.4660(6) 0.1635(4) 0.148(3) Uani 1 1 d . . .
O41 O 0.8438(7) 0.7248(6) -0.0952(3) 0.119(2) Uani 1 1 d . . .
O42 O 0.4566(5) 0.7513(5) -0.0427(3) 0.0912(16) Uani 1 1 d . . .
O43 O 0.7184(6) 1.0484(5) -0.0193(2) 0.0911(16) Uani 1 1 d . . .
O50 O 0.4388(5) 1.0268(5) 0.1412(3) 0.0938(17) Uani 1 1 d . . .
C1 C 0.7168(5) 0.7755(5) 0.1146(2) 0.0411(11) Uani 1 1 d . . .
C10 C 0.3751(7) 0.7399(7) 0.1192(4) 0.0705(18) Uani 1 1 d . . .
C11 C 0.9905(7) 0.7045(9) 0.0521(4) 0.091(3) Uani 1 1 d . . .
C12 C 0.9602(6) 0.9309(8) 0.0905(3) 0.077(2) Uani 1 1 d . . .
C13 C 0.9923(7) 0.7612(7) 0.1796(4) 0.079(2) Uani 1 1 d . . .
C20 C 0.7422(7) 1.1013(7) 0.1384(4) 0.0718(18) Uani 1 1 d . . .
C21 C 0.7973(8) 0.6374(8) 0.2582(4) 0.089(2) Uani 1 1 d . . .
C22 C 0.7729(7) 0.8847(8) 0.2557(3) 0.079(2) Uani 1 1 d . . .
C23 C 0.5735(8) 0.7389(7) 0.2401(4) 0.080(2) Uani 1 1 d . . .
C31 C 0.6907(7) 0.5414(6) 0.0262(4) 0.076(2) Uani 1 1 d . . .
C32 C 0.8419(8) 0.5048(8) 0.1287(4) 0.085(2) Uani 1 1 d . . .
C33 C 0.5873(8) 0.5225(7) 0.1407(5) 0.096(3) Uani 1 1 d . . .
C41 C 0.7909(7) 0.7522(6) -0.0482(4) 0.0712(19) Uani 1 1 d . . .
C42 C 0.5505(7) 0.7685(6) -0.0148(3) 0.0687(18) Uani 1 1 d . . .
C43 C 0.7124(6) 0.9548(7) 0.0040(3) 0.0650(17) Uani 1 1 d . . .
C50 C 0.5167(6) 0.9565(6) 0.1340(3) 0.0625(16) Uani 1 1 d . . .

loop_
_atom_site_aniso_label
_atom_site_aniso_U_11
_atom_site_aniso_U_22
_atom_site_aniso_U_33
_atom_site_aniso_U_23
_atom_site_aniso_U_13
_atom_site_aniso_U_12
Ni1 0.0400(4) 0.0641(5) 0.0680(5) -0.0018(4) 0.0072(3) -0.0028(4)
Ni2 0.0544(5) 0.0493(5) 0.0598(5) -0.0040(4) -0.0008(3) -0.0010(3)
Fe1 0.0368(4) 0.0750(6) 0.0520(5) -0.0055(4) -0.0023(3) 0.0030(4)
Fe2 0.0666(6) 0.0687(6) 0.0399(5) 0.0040(4) 0.0009(4) 0.0072(4)
Fe3 0.0595(5) 0.0465(5) 0.0641(5) -0.0012(4) 0.0038(4) 0.0027(4)
Fe4 0.0453(4) 0.0568(5) 0.0405(4) -0.0040(4) -0.0015(3) 0.0004(4)
O10 0.057(3) 0.156(6) 0.143(6) -0.010(4) 0.012(3) -0.017(4)
O11 0.070(4) 0.250(9) 0.142(6) -0.099(6) 0.005(4) 0.041(5)
O12 0.090(4) 0.127(5) 0.128(5) 0.007(4) 0.010(4) -0.054(4)
O13 0.080(4) 0.206(8) 0.085(4) -0.002(4) -0.033(3) 0.019(4)
O20 0.126(5) 0.071(4) 0.154(6) -0.029(4) -0.007(4) -0.028(4)
O21 0.193(7) 0.139(6) 0.093(4) 0.041(4) -0.004(4) 0.068(5)
O22 0.150(6) 0.122(5) 0.078(4) -0.036(4) -0.022(4) -0.004(4)
O23 0.112(5) 0.140(6) 0.089(4) 0.030(4) 0.049(4) 0.007(4)
O31 0.152(6) 0.073(4) 0.109(4) -0.032(3) -0.021(4) -0.001(4)
O32 0.113(5) 0.097(5) 0.183(7) -0.003(4) -0.050(5) 0.047(4)
O33 0.137(6) 0.100(5) 0.207(8) 0.030(5) 0.071(6) -0.038(4)
O41 0.146(6) 0.141(6) 0.071(4) -0.017(4) 0.035(4) 0.012(4)
O42 0.066(3) 0.103(4) 0.104(4) -0.004(3) -0.031(3) -0.009(3)
O43 0.136(5) 0.062(3) 0.075(3) 0.016(3) -0.013(3) 0.004(3)
O50 0.071(3) 0.083(4) 0.128(4) -0.038(3) 0.001(3) 0.027(3)
C1 0.036(3) 0.046(3) 0.041(3) 0.000(2) 0.002(2) 0.001(2)
C10 0.050(4) 0.081(5) 0.081(5) -0.004(4) 0.011(3) -0.002(3)
C11 0.049(4) 0.146(8) 0.079(5) -0.034(5) -0.010(4) 0.006(4)
C12 0.050(4) 0.113(6) 0.069(4) -0.005(4) -0.004(3) -0.015(4)
C13 0.065(4) 0.109(6) 0.065(4) -0.010(4) -0.009(4) 0.009(4)
C20 0.066(4) 0.066(5) 0.083(5) -0.010(4) -0.007(3) -0.007(4)
C21 0.101(6) 0.104(6) 0.061(4) 0.016(4) 0.002(4) 0.028(5)
C22 0.090(5) 0.093(6) 0.053(4) -0.006(4) -0.003(4) 0.007(4)
C23 0.095(6) 0.078(5) 0.067(5) 0.015(4) 0.021(4) 0.007(4)
C31 0.083(5) 0.053(4) 0.094(5) -0.014(4) 0.000(4) -0.003(4)
C32 0.089(6) 0.074(5) 0.092(5) -0.009(4) -0.017(4) 0.007(4)
C33 0.101(6) 0.062(5) 0.127(7) 0.009(5) 0.032(5) -0.003(5)
C41 0.084(5) 0.065(4) 0.064(4) -0.003(3) 0.010(4) 0.001(4)
C42 0.069(4) 0.064(4) 0.072(4) 0.000(3) -0.009(4) -0.003(3)
C43 0.068(4) 0.068(4) 0.059(4) 0.008(3) -0.014(3) 0.000(3)
C50 0.053(4) 0.074(5) 0.060(4) -0.014(3) 0.002(3) 0.009(3)

loop_
_atom_type_symbol
_atom_type_description
_atom_type_scat_dispersion_real
_atom_type_scat_dispersion_imag
_atom_type_scat_source
C C 0.0033 0.0016 'International Tables Vol C Tables 4.2.6.8 and 6.1.1.4'
O O 0.0106 0.0060 'International Tables Vol C Tables 4.2.6.8 and 6.1.1.4'
Fe Fe 0.3463 0.8444 'International Tables Vol C Tables 4.2.6.8 and 6.1.1.4'
Ni Ni 0.3393 1.1124 'International Tables Vol C Tables 4.2.6.8 and 6.1.1.4'

loop_
_geom_angle_atom_site_label_1
_geom_angle_atom_site_label_2
_geom_angle_atom_site_label_3
_geom_angle
_geom_angle_site_symmetry_1
_geom_angle_site_symmetry_3
_geom_angle_publ_flag
C10 Ni1 C1 162.2(3) . . ?
C10 Ni1 C50 97.7(3) . . ?
C1 Ni1 C50 99.7(3) . . ?
C10 Ni1 Ni2 148.2(2) . . ?
C1 Ni1 Ni2 48.78(17) . . ?
C50 Ni1 Ni2 50.91(18) . . ?
C10 Ni1 C23 96.3(3) . . ?
C1 Ni1 C23 86.4(2) . . ?
C50 Ni1 C23 94.2(3) . . ?
Ni2 Ni1 C23 91.4(2) . . ?
C10 Ni1 Fe2 135.7(2) . . ?
C1 Ni1 Fe2 45.65(15) . . ?
C50 Ni1 Fe2 96.73(19) . . ?
Ni2 Ni1 Fe2 63.31(3) . . ?
C23 Ni1 Fe2 40.9(2) . . ?
C10 Ni1 Fe3 118.6(2) . . ?
C1 Ni1 Fe3 43.96(17) . . ?
C50 Ni1 Fe3 143.64(19) . . ?
Ni2 Ni1 Fe3 92.74(3) . . ?
C23 Ni1 Fe3 84.48(18) . . ?
Fe2 Ni1 Fe3 59.48(3) . . ?
C10 Ni1 Fe4 128.1(2) . . ?
C1 Ni1 Fe4 45.19(15) . . ?
C50 Ni1 Fe4 97.59(19) . . ?
Ni2 Ni1 Fe4 62.24(3) . . ?
C23 Ni1 Fe4 131.4(2) . . ?
Fe2 Ni1 Fe4 90.83(3) . . ?
Fe3 Ni1 Fe4 59.21(3) . . ?
C20 Ni2 C1 160.9(3) . . ?
C20 Ni2 C50 98.8(3) . . ?
C1 Ni2 C50 99.6(3) . . ?
C20 Ni2 Ni1 149.5(2) . . ?
C1 Ni2 Ni1 48.71(15) . . ?
C50 Ni2 Ni1 50.9(2) . . ?
C20 Ni2 C43 96.0(3) . . ?
C1 Ni2 C43 86.3(2) . . ?
C50 Ni2 C43 99.0(2) . . ?
Ni1 Ni2 C43 93.02(16) . . ?
C20 Ni2 Fe4 135.9(2) . . ?
C1 Ni2 Fe4 45.57(15) . . ?
C50 Ni2 Fe4 98.15(19) . . ?
Ni1 Ni2 Fe4 62.95(3) . . ?
C43 Ni2 Fe4 41.16(17) . . ?
C20 Ni2 Fe1 117.3(2) . . ?
C1 Ni2 Fe1 43.99(15) . . ?
C50 Ni2 Fe1 143.6(2) . . ?
Ni1 Ni2 Fe1 92.70(4) . . ?
C43 Ni2 Fe1 82.42(16) . . ?
Fe4 Ni2 Fe1 59.40(3) . . ?
C20 Ni2 Fe2 127.6(2) . . ?
C1 Ni2 Fe2 44.97(15) . . ?
C50 Ni2 Fe2 95.7(2) . . ?
Ni1 Ni2 Fe2 62.04(3) . . ?
C43 Ni2 Fe2 130.90(17) . . ?
Fe4 Ni2 Fe2 90.54(4) . . ?
Fe1 Ni2 Fe2 59.44(3) . . ?
C12 Fe1 C11 94.9(4) . . ?
C12 Fe1 C13 94.6(3) . . ?
C11 Fe1 C13 97.2(3) . . ?
C12 Fe1 C1 117.5(3) . . ?
C11 Fe1 C1 125.7(3) . . ?
C13 Fe1 C1 120.1(3) . . ?
C12 Fe1 Fe4 97.4(2) . . ?
C11 Fe1 Fe4 90.6(2) . . ?
C13 Fe1 Fe4 165.1(3) . . ?
C1 Fe1 Fe4 45.89(15) . . ?
C12 Fe1 Fe2 121.8(2) . . ?
C11 Fe1 Fe2 142.6(3) . . ?
C13 Fe1 Fe2 74.6(2) . . ?
C1 Fe1 Fe2 45.60(15) . . ?
Fe4 Fe1 Fe2 91.49(3) . . ?
C12 Fe1 Ni2 75.2(2) . . ?
C11 Fe1 Ni2 146.4(3) . . ?
C13 Fe1 Ni2 115.3(2) . . ?
C1 Fe1 Ni2 44.05(17) . . ?
Fe4 Fe1 Ni2 59.95(3) . . ?
Fe2 Fe1 Ni2 60.50(3) . . ?
C12 Fe1 Fe3 155.9(2) . . ?
C11 Fe1 Fe3 90.9(3) . . ?
C13 Fe1 Fe3 107.9(3) . . ?
C1 Fe1 Fe3 43.09(17) . . ?
Fe4 Fe1 Fe3 59.11(3) . . ?
Fe2 Fe1 Fe3 58.97(3) . . ?
Ni2 Fe1 Fe3 87.14(3) . . ?
C22 Fe2 C21 98.4(4) . . ?
C22 Fe2 C23 94.4(4) . . ?
C21 Fe2 C23 93.1(4) . . ?
C22 Fe2 C1 118.6(3) . . ?
C21 Fe2 C1 134.2(3) . . ?
C23 Fe2 C1 108.7(3) . . ?
C22 Fe2 Fe3 160.4(2) . . ?
C21 Fe2 Fe3 93.0(3) . . ?
C23 Fe2 Fe3 100.9(3) . . ?
C1 Fe2 Fe3 44.55(16) . . ?
C22 Fe2 Ni1 117.1(2) . . ?
C21 Fe2 Ni1 138.3(3) . . ?
C23 Fe2 Ni1 64.5(3) . . ?
C1 Fe2 Ni1 44.41(14) . . ?
Fe3 Fe2 Ni1 60.47(3) . . ?
C22 Fe2 Fe1 99.8(2) . . ?
C21 Fe2 Fe1 107.1(3) . . ?
C23 Fe2 Fe1 153.1(3) . . ?
C1 Fe2 Fe1 44.37(15) . . ?
Fe3 Fe2 Fe1 61.42(3) . . ?
Ni1 Fe2 Fe1 88.65(3) . . ?
C22 Fe2 Ni2 76.6(2) . . ?
C21 Fe2 Ni2 164.3(3) . . ?
C23 Fe2 Ni2 102.0(2) . . ?
C1 Fe2 Ni2 43.82(16) . . ?
Fe3 Fe2 Ni2 88.24(3) . . ?
Ni1 Fe2 Ni2 54.65(3) . . ?
Fe1 Fe2 Ni2 60.06(3) . . ?
C31 Fe3 C33 93.8(4) . . ?
C31 Fe3 C32 95.5(3) . . ?
C33 Fe3 C32 96.8(4) . . ?
C31 Fe3 C1 120.2(3) . . ?
C33 Fe3 C1 118.3(3) . . ?
C32 Fe3 C1 125.4(3) . . ?
C31 Fe3 Fe4 74.3(2) . . ?
C33 Fe3 Fe4 129.3(3) . . ?
C32 Fe3 Fe4 132.8(3) . . ?
C1 Fe3 Fe4 45.96(15) . . ?
C31 Fe3 Fe2 165.7(2) . . ?
C33 Fe3 Fe2 91.9(3) . . ?
C32 Fe3 Fe2 96.8(2) . . ?
C1 Fe3 Fe2 45.99(15) . . ?
Fe4 Fe3 Fe2 91.95(4) . . ?
C31 Fe3 Ni1 108.4(2) . . ?
C33 Fe3 Ni1 78.4(3) . . ?
C32 Fe3 Ni1 155.8(3) . . ?
C1 Fe3 Ni1 44.15(15) . . ?
Fe4 Fe3 Ni1 60.51(3) . . ?
Fe2 Fe3 Ni1 60.05(3) . . ?
C31 Fe3 Fe1 114.3(2) . . ?
C33 Fe3 Fe1 151.5(3) . . ?
C32 Fe3 Fe1 86.1(3) . . ?
C1 Fe3 Fe1 43.27(15) . . ?
Fe4 Fe3 Fe1 59.22(3) . . ?
Fe2 Fe3 Fe1 59.61(3) . . ?
Ni1 Fe3 Fe1 87.42(4) . . ?
C41 Fe4 C42 94.5(3) . . ?
C41 Fe4 C43 92.7(3) . . ?
C42 Fe4 C43 95.9(3) . . ?
C41 Fe4 C1 138.9(3) . . ?
C42 Fe4 C1 117.6(3) . . ?
C43 Fe4 C1 107.7(3) . . ?
C41 Fe4 Fe3 107.8(2) . . ?
C42 Fe4 Fe3 100.9(2) . . ?
C43 Fe4 Fe3 152.1(2) . . ?
C1 Fe4 Fe3 44.60(17) . . ?
C41 Fe4 Fe1 98.6(2) . . ?
C42 Fe4 Fe1 160.8(2) . . ?
C43 Fe4 Fe1 97.5(2) . . ?
C1 Fe4 Fe1 44.73(14) . . ?
Fe3 Fe4 Fe1 61.67(3) . . ?
C41 Fe4 Ni2 143.6(2) . . ?
C42 Fe4 Ni2 114.3(2) . . ?
C43 Fe4 Ni2 63.8(2) . . ?
C1 Fe4 Ni2 44.48(16) . . ?
Fe3 Fe4 Ni2 88.94(3) . . ?
Fe1 Fe4 Ni2 60.66(3) . . ?
C41 Fe4 Ni1 161.0(2) . . ?
C42 Fe4 Ni1 74.8(2) . . ?
C43 Fe4 Ni1 103.9(2) . . ?
C1 Fe4 Ni1 44.05(14) . . ?
Fe3 Fe4 Ni1 60.29(3) . . ?
Fe1 Fe4 Ni1 88.65(3) . . ?
Ni2 Fe4 Ni1 54.80(3) . . ?
Fe3 C1 Fe1 93.6(2) . . ?
Fe3 C1 Ni1 91.9(2) . . ?
Fe1 C1 Ni1 174.5(3) . . ?
Fe3 C1 Ni2 174.4(3) . . ?
Fe1 C1 Ni2 92.0(2) . . ?
Ni1 C1 Ni2 82.5(2) . . ?
Fe3 C1 Fe4 89.4(2) . . ?
Fe1 C1 Fe4 89.4(2) . . ?
Ni1 C1 Fe4 90.8(2) . . ?
Ni2 C1 Fe4 90.0(2) . . ?
Fe3 C1 Fe2 89.5(2) . . ?
Fe1 C1 Fe2 90.0(2) . . ?
Ni1 C1 Fe2 89.9(2) . . ?
Ni2 C1 Fe2 91.2(2) . . ?
Fe4 C1 Fe2 178.7(3) . . ?
O10 C10 Ni1 178.2(7) . . ?
O11 C11 Fe1 178.0(9) . . ?
O12 C12 Fe1 176.4(7) . . ?
O13 C13 Fe1 173.0(8) . . ?
O20 C20 Ni2 178.7(8) . . ?
O21 C21 Fe2 179.2(8) . . ?
O22 C22 Fe2 178.1(7) . . ?
O23 C23 Fe2 170.0(7) . . ?
O23 C23 Ni1 115.3(7) . . ?
Fe2 C23 Ni1 74.6(3) . . ?
O31 C31 Fe3 173.1(7) . . ?
O32 C32 Fe3 178.9(8) . . ?
O33 C33 Fe3 178.3(8) . . ?
O41 C41 Fe4 177.8(8) . . ?
O42 C42 Fe4 175.2(7) . . ?
O43 C43 Fe4 167.2(6) . . ?
O43 C43 Ni2 117.8(5) . . ?
Fe4 C43 Ni2 75.0(2) . . ?
O50 C50 Ni1 140.8(6) . . ?
O50 C50 Ni2 141.0(6) . . ?
Ni1 C50 Ni2 78.2(2) . . ?

loop_
_geom_bond_atom_site_label_1
_geom_bond_atom_site_label_2
_geom_bond_distance
_geom_bond_site_symmetry_2
_geom_bond_publ_flag
Ni1 C10 1.788(7) . ?
Ni1 C1 1.868(5) . ?
Ni1 C50 1.954(7) . ?
Ni1 Ni2 2.4642(11) . ?
Ni1 C23 2.499(8) . ?
Ni1 Fe2 2.6686(12) . ?
Ni1 Fe3 2.6798(11) . ?
Ni1 Fe4 2.6857(11) . ?
Ni2 C20 1.800(8) . ?
Ni2 C1 1.870(5) . ?
Ni2 C50 1.954(6) . ?
Ni2 C43 2.478(6) . ?
Ni2 Fe4 2.6685(11) . ?
Ni2 Fe1 2.6874(11) . ?
Ni2 Fe2 2.6994(12) . ?
Fe1 C12 1.778(9) . ?
Fe1 C11 1.789(8) . ?
Fe1 C13 1.803(8) . ?
Fe1 C1 1.867(5) . ?
Fe1 Fe4 2.6535(11) . ?
Fe1 Fe2 2.6707(12) . ?
Fe1 Fe3 2.7188(12) . ?
Fe2 C22 1.800(8) . ?
Fe2 C21 1.801(8) . ?
Fe2 C23 1.813(8) . ?
Fe2 C1 1.908(5) . ?
Fe2 Fe3 2.6530(12) . ?
Fe3 C31 1.781(8) . ?
Fe3 C33 1.795(8) . ?
Fe3 C32 1.809(9) . ?
Fe3 C1 1.861(5) . ?
Fe3 Fe4 2.6505(12) . ?
Fe4 C41 1.783(7) . ?
Fe4 C42 1.798(7) . ?
Fe4 C43 1.818(7) . ?
Fe4 C1 1.905(5) . ?
O10 C10 1.123(8) . ?
O11 C11 1.151(8) . ?
O12 C12 1.150(9) . ?
O13 C13 1.131(8) . ?
O20 C20 1.116(8) . ?
O21 C21 1.139(9) . ?
O22 C22 1.152(9) . ?
O23 C23 1.155(8) . ?
O31 C31 1.142(8) . ?
O32 C32 1.121(9) . ?
O33 C33 1.146(9) . ?
O41 C41 1.159(8) . ?
O42 C42 1.151(8) . ?
O43 C43 1.135(7) . ?
O50 C50 1.135(7) . ?
